data_7203850
loop_
_publ_author_name
'Chalier, Florence'
'Tordo, Paul'

_publ_section_title
;
 5-Diisopropoxyphosphoryl-5-methyl-1-pyrroline N-oxide, DIPPMPO, a
 crystalline analog of the nitrone DEPMPO: synthesis and spin trapping
 propertiesElectronic supplementary information (ESI) available: Tables
 of crystallographic data. See
 http://www.rsc.org/suppdata/p2/b2/b206909c/
;
_journal_issue 12
_journal_name_full 'Journal of the Chemical Society, Perkin Transactions 2'
_journal_page_first 2110
_journal_paper_doi 10.1039/b206909c
_journal_year 2002
_chemical_formula_sum 'C11 H22 N O4 P'
_chemical_formula_weight 263.27
_space_group_IT_number 14
_symmetry_cell_setting monoclinic
_symmetry_space_group_name_Hall '-P 2ybc'
_symmetry_space_group_name_H-M 'P 1 21/c 1'
_atom_sites_solution_hydrogens geom
_atom_sites_solution_primary direct
_atom_sites_solution_secondary difmap
_audit_creation_method SHELXL-97
_cell_angle_alpha 90.0
_cell_angle_beta 91.225(2)
_cell_angle_gamma 90.0
_cell_formula_units_Z 4
_cell_length_a 14.4667(4)
_cell_length_b 8.2687(3)
_cell_length_c 12.4192(5)
_cell_measurement_reflns_used 2978
_cell_measurement_temperature 293(2)
_cell_measurement_theta_max 26
_cell_measurement_theta_min 3
_cell_volume 1485.26(9)
_computing_cell_refinement 'Denzo and Scalepak (Otwinowski & Minor, 1997)'
_computing_data_collection 'KappaCCD (Nonius, 1998)'
_computing_data_reduction 'Denzo and Scalepak (Otwinowski & Minor, 1997)'
_computing_structure_refinement 'SHELXL-97 (Sheldrick, 1997)'
_computing_structure_solution 'SIR (Altamore, 1994)'
_diffrn_ambient_temperature 253(2)
_diffrn_measured_fraction_theta_full 0.982
_diffrn_measured_fraction_theta_max 0.982
_diffrn_measurement_device_type KappaCCD
_diffrn_measurement_method 'Phi scans'
_diffrn_radiation_monochromator graphite
_diffrn_radiation_source 'fine-focus sealed tube'
_diffrn_radiation_type MoK\a
_diffrn_radiation_wavelength 0.71070
_diffrn_reflns_av_R_equivalents 0.045
_diffrn_reflns_av_sigmaI/netI 0.0286
_diffrn_reflns_limit_h_max 17
_diffrn_reflns_limit_h_min 0
_diffrn_reflns_limit_k_max 10
_diffrn_reflns_limit_k_min 0
_diffrn_reflns_limit_l_max 15
_diffrn_reflns_limit_l_min -15
_diffrn_reflns_number 2978
_diffrn_reflns_theta_full 26.36
_diffrn_reflns_theta_max 26.36
_diffrn_reflns_theta_min 3.28
_exptl_absorpt_coefficient_mu 0.188
_exptl_absorpt_correction_type none
_exptl_crystal_colour colorless
_exptl_crystal_density_diffrn 1.177
_exptl_crystal_density_method 'not measured'
_exptl_crystal_description prism
_exptl_crystal_F_000 568
_exptl_crystal_size_max .6
_exptl_crystal_size_mid .4
_exptl_crystal_size_min .3
_refine_diff_density_max 0.335
_refine_diff_density_min -0.347
_refine_diff_density_rms 0.042
_refine_ls_extinction_method none
_refine_ls_goodness_of_fit_ref 1.050
_refine_ls_hydrogen_treatment mixed
_refine_ls_matrix_type full
_refine_ls_number_parameters 170
_refine_ls_number_reflns 2978
_refine_ls_number_restraints 0
_refine_ls_restrained_S_all 1.050
_refine_ls_R_factor_all 0.0557
_refine_ls_R_factor_gt 0.0469
_refine_ls_shift/su_max 0.002
_refine_ls_shift/su_mean 0.000
_refine_ls_structure_factor_coef Fsqd
_refine_ls_weighting_details 'calc w=1/[\s^2^(Fo^2^)+(0.0613P)^2^+0.8256P] where P=(Fo^2^+2Fc^2^)/3'
_refine_ls_weighting_scheme calc
_refine_ls_wR_factor_gt 0.1215
_refine_ls_wR_factor_ref 0.1285
_reflns_number_gt 2612
_reflns_number_total 2978
_reflns_threshold_expression >2sigma(I)
_cod_data_source_file 190377.txt
_cod_data_source_block shelxl
_cod_depositor_comments
;
The following automatic conversions were performed:
'_atom_site_symetry_multiplicity' tag replaced with
'_atom_site_symmetry_multiplicity'.

Automatic conversion script
Id: cif_correct_tags 1440 2010-10-19 06:21:57Z saulius 
;
_cod_original_cell_volume 1485.32(9)
_cod_original_sg_symbol_H-M P21/c
_cod_database_code 7203850

loop_
_symmetry_equiv_pos_as_xyz
'x, y, z'
'-x, y+1/2, -z+1/2'
'-x, -y, -z'
'x, -y-1/2, z-1/2'

loop_
_atom_site_label
_atom_site_type_symbol
_atom_site_fract_x
_atom_site_fract_y
_atom_site_fract_z
_atom_site_U_iso_or_equiv
_atom_site_adp_type
_atom_site_occupancy
_atom_site_symmetry_multiplicity
_atom_site_calc_flag
_atom_site_refinement_flags
_atom_site_disorder_assembly
_atom_site_disorder_group
P1 P 0.27266(3) 0.40741(6) 0.89898(3) 0.03112(17) Uani 1 1 d . . .
O2 O 0.29950(10) 0.48652(19) 0.99993(11) 0.0461(4) Uani 1 1 d . . .
O3 O 0.19824(9) 0.26881(17) 0.90745(12) 0.0436(4) Uani 1 1 d . . .
O4 O 0.22653(9) 0.52119(17) 0.81204(11) 0.0393(3) Uani 1 1 d . . .
N5 N 0.44866(11) 0.4025(2) 0.83865(15) 0.0433(4) Uani 1 1 d . . .
H7 H 0.5746 0.4226 0.9044 0.074(8) Uiso 1 1 d R . .
O6 O 0.44466(11) 0.5317(2) 0.77906(18) 0.0783(6) Uani 1 1 d . . .
H8A H 0.3311 0.3453 0.6760 0.067(8) Uiso 1 1 d R . .
H8B H 0.2828 0.1564 0.7263 0.096(10) Uiso 1 1 d R . .
H8C H 0.3966 0.1780 0.6929 0.066(7) Uiso 1 1 d R . .
C7 C 0.51472(13) 0.3563(3) 0.90203(18) 0.0450(5) Uani 1 1 d . . .
C8 C 0.34311(17) 0.2402(3) 0.72403(17) 0.0547(6) Uani 1 1 d . . .
H11A H 0.4957 0.2248 1.0383 0.089(10) Uiso 1 1 d R . .
H11B H 0.5436 0.1234 0.9291 0.094(10) Uiso 1 1 d R . .
C9 C 0.36637(12) 0.2925(2) 0.83863(14) 0.0340(4) Uani 1 1 d . . .
H13A H 0.3525 0.1274 0.9736 0.069(8) Uiso 1 1 d R . .
H13B H 0.4162 0.0474 0.8566 0.094(10) Uiso 1 1 d R . .
C11 C 0.49387(15) 0.2047(3) 0.95787(18) 0.0523(6) Uani 1 1 d . . .
H17 H 0.3197 0.7031 0.8261 0.066(8) Uiso 1 1 d R . .
C13 C 0.39972(14) 0.1532(3) 0.91235(18) 0.0450(5) Uani 1 1 d . . .
H14 H 0.1104 0.4345 0.9785 0.132(14) Uiso 1 1 d R . .
C17 C 0.25187(15) 0.6927(3) 0.8008(2) 0.0529(6) Uani 1 1 d . . .
H19A H 0.2889 0.6565 0.6462 0.108(12) Uiso 1 1 d R . .
H19B H 0.2656 0.8541 0.6736 0.116(12) Uiso 1 1 d R . .
H19C H 0.1752 0.6932 0.6534 0.110(12) Uiso 1 1 d R . .
C14 C 0.10969(15) 0.3025(3) 0.9565(2) 0.0618(7) Uani 1 1 d . . .
H18A H 0.1099 0.7608 0.8203 0.129(14) Uiso 1 1 d R . .
H18B H 0.2028 0.9210 0.8487 0.134(14) Uiso 1 1 d R . .
H18C H 0.1963 0.7543 0.9509 0.133(15) Uiso 1 1 d R . .
C19 C 0.2487(2) 0.7263(4) 0.6816(3) 0.0839(10) Uani 1 1 d . . .
H15A H 0.1484 0.2106 1.1012 0.169 Uiso 1 1 d R . .
H15B H 0.1072 0.0800 1.0223 0.169 Uiso 1 1 d R . .
H15C H 0.0412 0.2008 1.0805 0.169 Uiso 1 1 d R . .
C18 C 0.1845(3) 0.7929(3) 0.8628(3) 0.0801(9) Uani 1 1 d . . .
H16A H 0.0432 0.3548 0.8184 0.173 Uiso 1 1 d R . .
H16B H -0.0236 0.2916 0.9067 0.173 Uiso 1 1 d R . .
H16C H 0.0423 0.1708 0.8486 0.173 Uiso 1 1 d R . .
C15 C 0.1011(3) 0.1880(8) 1.0490(3) 0.134(2) Uani 1 1 d . . .
C16 C 0.0362(2) 0.2781(9) 0.8758(4) 0.142(2) Uani 1 1 d . . .

loop_
_atom_site_aniso_label
_atom_site_aniso_U_11
_atom_site_aniso_U_22
_atom_site_aniso_U_33
_atom_site_aniso_U_23
_atom_site_aniso_U_13
_atom_site_aniso_U_12
P1 0.0267(3) 0.0359(3) 0.0308(3) 0.00031(19) 0.00242(16) -0.00272(17)
O2 0.0492(8) 0.0541(9) 0.0350(7) -0.0072(6) -0.0015(6) -0.0005(7)
O3 0.0312(7) 0.0424(8) 0.0576(8) 0.0002(7) 0.0125(6) -0.0068(6)
O4 0.0344(7) 0.0418(8) 0.0416(7) 0.0051(6) -0.0034(5) 0.0003(6)
N5 0.0275(8) 0.0425(9) 0.0601(11) 0.0130(8) 0.0080(7) -0.0010(7)
O6 0.0399(9) 0.0682(12) 0.1271(17) 0.0588(12) 0.0085(9) -0.0039(8)
C7 0.0286(9) 0.0497(12) 0.0567(12) -0.0027(10) 0.0010(8) 0.0001(8)
C8 0.0559(13) 0.0704(16) 0.0378(11) -0.0115(11) 0.0028(9) 0.0152(12)
C9 0.0288(8) 0.0383(10) 0.0351(9) 0.0022(8) 0.0036(7) -0.0015(7)
C11 0.0419(11) 0.0652(14) 0.0496(12) 0.0109(11) -0.0046(9) 0.0051(10)
C13 0.0394(10) 0.0393(11) 0.0564(12) 0.0104(10) 0.0022(9) 0.0019(8)
C17 0.0441(11) 0.0430(12) 0.0715(15) 0.0164(11) -0.0006(10) 0.0007(9)
C14 0.0331(11) 0.0721(17) 0.0812(17) -0.0042(14) 0.0206(11) -0.0074(11)
C19 0.081(2) 0.089(2) 0.082(2) 0.0431(18) 0.0259(16) 0.0192(17)
C18 0.100(2) 0.0514(15) 0.089(2) 0.0015(15) 0.0138(17) 0.0173(15)
C15 0.066(2) 0.249(6) 0.089(2) 0.052(3) 0.0268(18) -0.025(3)
C16 0.0420(17) 0.265(7) 0.119(3) 0.028(4) -0.0044(18) -0.006(3)

loop_
_atom_type_symbol
_atom_type_description
_atom_type_scat_dispersion_real
_atom_type_scat_dispersion_imag
_atom_type_scat_source
C C 0.0033 0.0016 'International Tables Vol C Tables 4.2.6.8 and 6.1.1.4'
H H 0.0000 0.0000 'International Tables Vol C Tables 4.2.6.8 and 6.1.1.4'
P P 0.1023 0.0942 'International Tables Vol C Tables 4.2.6.8 and 6.1.1.4'
O O 0.0106 0.0060 'International Tables Vol C Tables 4.2.6.8 and 6.1.1.4'
N N 0.0061 0.0033 'International Tables Vol C Tables 4.2.6.8 and 6.1.1.4'

loop_
_geom_angle_atom_site_label_1
_geom_angle_atom_site_label_2
_geom_angle_atom_site_label_3
_geom_angle
_geom_angle_site_symmetry_1
_geom_angle_site_symmetry_3
_geom_angle_publ_flag
O2 P1 O4 115.06(9) . . ?
O2 P1 O3 115.96(8) . . ?
O4 P1 O3 101.57(8) . . ?
O2 P1 C9 113.51(9) . . ?
O4 P1 C9 109.72(8) . . ?
O3 P1 C9 99.36(8) . . ?
C14 O3 P1 119.77(14) . . ?
C17 O4 P1 122.65(13) . . ?
C7 N5 O6 128.13(18) . . ?
C7 N5 C9 113.60(17) . . ?
O6 N5 C9 118.24(16) . . ?
N5 C7 C11 112.74(18) . . ?
N5 C7 H7 118.4 . . ?
C11 C7 H7 128.8 . . ?
C9 C8 H8A 108.8 . . ?
C9 C8 H8B 108.1 . . ?
H8A C8 H8B 113.7 . . ?
C9 C8 H8C 110.3 . . ?
H8A C8 H8C 108.5 . . ?
H8B C8 H8C 107.4 . . ?
N5 C9 C8 109.47(16) . . ?
N5 C9 C13 102.41(14) . . ?
C8 C9 C13 113.84(18) . . ?
N5 C9 P1 106.26(13) . . ?
C8 C9 P1 112.38(13) . . ?
C13 C9 P1 111.71(12) . . ?
C7 C11 C13 104.74(17) . . ?
C7 C11 H11A 109.0 . . ?
C13 C11 H11A 114.6 . . ?
C7 C11 H11B 103.7 . . ?
C13 C11 H11B 107.9 . . ?
H11A C11 H11B 115.9 . . ?
C11 C13 C9 106.11(16) . . ?
C11 C13 H13A 112.1 . . ?
C9 C13 H13A 112.3 . . ?
C11 C13 H13B 104.0 . . ?
C9 C13 H13B 106.2 . . ?
H13A C13 H13B 115.3 . . ?
O4 C17 C19 105.6(2) . . ?
O4 C17 C18 108.5(2) . . ?
C19 C17 C18 113.3(2) . . ?
O4 C17 H17 106.8 . . ?
C19 C17 H17 107.1 . . ?
C18 C17 H17 115.0 . . ?
O3 C14 C16 108.7(3) . . ?
O3 C14 C15 106.8(3) . . ?
C16 C14 C15 111.6(3) . . ?
O3 C14 H14 106.5 . . ?
C16 C14 H14 107.7 . . ?
C15 C14 H14 115.3 . . ?
C17 C19 H19A 110.0 . . ?
C17 C19 H19B 105.4 . . ?
H19A C19 H19B 114.3 . . ?
C17 C19 H19C 105.4 . . ?
H19A C19 H19C 107.0 . . ?
H19B C19 H19C 114.3 . . ?
C17 C18 H18A 103.6 . . ?
C17 C18 H18B 106.6 . . ?
H18A C18 H18B 110.6 . . ?
C17 C18 H18C 104.5 . . ?
H18A C18 H18C 117.6 . . ?
H18B C18 H18C 112.7 . . ?
C14 C15 H15A 109.2 . . ?
C14 C15 H15B 108.3 . . ?
H15A C15 H15B 110.3 . . ?
C14 C15 H15C 109.5 . . ?
H15A C15 H15C 110.0 . . ?
H15B C15 H15C 109.5 . . ?
C14 C16 H16A 109.3 . . ?
C14 C16 H16B 111.0 . . ?
H16A C16 H16B 109.2 . . ?
C14 C16 H16C 107.5 . . ?
H16A C16 H16C 109.9 . . ?
H16B C16 H16C 109.9 . . ?

loop_
_geom_bond_atom_site_label_1
_geom_bond_atom_site_label_2
_geom_bond_distance
_geom_bond_site_symmetry_2
_geom_bond_publ_flag
P1 O2 1.4594(14) . ?
P1 O4 1.5701(13) . ?
P1 O3 1.5774(14) . ?
P1 C9 1.8294(18) . ?
O3 C14 1.457(2) . ?
O4 C17 1.472(3) . ?
N5 C7 1.283(3) . ?
N5 O6 1.300(2) . ?
N5 C9 1.499(2) . ?
C7 C11 1.467(3) . ?
C7 H7 1.0247 . ?
C8 C9 1.518(3) . ?
C8 H8A 1.0665 . ?
C8 H8B 1.1154 . ?
C8 H8C 1.0121 . ?
C9 C13 1.542(3) . ?
C11 C13 1.524(3) . ?
C11 H11A 1.0124 . ?
C11 H11B 1.0527 . ?
C13 H13A 1.0547 . ?
C13 H13B 1.1447 . ?
C17 C19 1.506(4) . ?
C17 C18 1.504(4) . ?
C17 H17 1.0272 . ?
C14 C16 1.459(5) . ?
C14 C15 1.496(5) . ?
C14 H14 1.1259 . ?
C19 H19A 0.9355 . ?
C19 H19B 1.0902 . ?
C19 H19C 1.1454 . ?
C18 H18A 1.2211 . ?
C18 H18B 1.1064 . ?
C18 H18C 1.1482 . ?
C15 H15A 0.9518 . ?
C15 H15B 0.9577 . ?
C15 H15C 0.9633 . ?
C16 H16A 0.9609 . ?
C16 H16B 0.9609 . ?
C16 H16C 0.9537 . ?

loop_
_cod_related_entry_id
_cod_related_entry_database
_cod_related_entry_code
1 ChemSpider 4416930
